data_1575413
loop_
_publ_author_name
'Dhara, Barun'
'Bulgarevich, Kirill'
'Takimiya, Kazuo'

_publ_section_title
;
 Radical cation salts of
 dinaphtho[2,3-b:2&#x2032;,3&#x2032;-f]thieno[3,2-b]thiophene:
 characteristic crystal structures and properties
;
_journal_issue 38
_journal_name_full CrystEngComm
_journal_page_first 6333
_journal_page_last 6340
_journal_paper_doi 10.1039/D5CE00680E
_journal_volume 27
_journal_year 2025
_chemical_formula_moiety 'C22 H12 S2, 0.667(Cl O4), 0.667(C6 H5 Cl)'
_chemical_formula_sum 'C26 H15.33 Cl1.33 O2.67 S2'
_chemical_formula_weight 481.77
_space_group_crystal_system triclinic
_space_group_IT_number 2
_space_group_name_Hall '-P 1'
_space_group_name_H-M_alt 'P -1'
_atom_sites_solution_hydrogens geom
_atom_sites_solution_primary dual
_audit_creation_date 2024-09-26
_audit_creation_method
;
Olex2 1.5-ac6-020
(compiled 2024.02.14 svn.r2f8d729c for Rigaku Oxford Diffraction, GUI svn.r6966)
;
_audit_update_record
;
2025-07-06 deposited with the CCDC.	2025-08-13 downloaded from the CCDC.
;
_cell_angle_alpha 101.434(4)
_cell_angle_beta 108.011(4)
_cell_angle_gamma 101.058(4)
_cell_formula_units_Z 3
_cell_length_a 10.3630(5)
_cell_length_b 10.4488(5)
_cell_length_c 15.7822(7)
_cell_measurement_reflns_used 14516
_cell_measurement_temperature 100
_cell_measurement_theta_max 76.5360
_cell_measurement_theta_min 3.0030
_cell_volume 1533.07(14)
_computing_cell_refinement 'CrysAlisPro 1.171.42.93a (Rigaku OD, 2023)'
_computing_data_collection 'CrysAlisPro 1.171.42.93a (Rigaku OD, 2023)'
_computing_data_reduction 'CrysAlisPro 1.171.42.93a (Rigaku OD, 2023)'
_computing_molecular_graphics 'Olex2 1.5-ac6-020 (Dolomanov et al., 2009)'
_computing_publication_material 'Olex2 1.5-ac6-020 (Dolomanov et al., 2009)'
_computing_structure_refinement 'SHELXL 2018/3 (Sheldrick, 2015)'
_computing_structure_solution 'SHELXT  (Sheldrick, 2015)'
_diffrn_ambient_temperature 100
_diffrn_detector 'Hybrid Pixel Array Detector'
_diffrn_detector_area_resol_mean 10.0000
_diffrn_detector_type HyPix
_diffrn_measured_fraction_theta_full 0.998
_diffrn_measured_fraction_theta_max 0.946
_diffrn_measurement_details
;
List of Runs (angles in degrees, time in seconds):

  # Type    Start    End  Width  t~exp~   \w     \q     \k     \f   Frames
#--------------------------------------------------------------------------
  1  \w    -81.00  -6.00   0.50    0.30    --  -47.79 105.00 -76.00  150
  2  \w      0.00  81.00   0.50    0.30    --   47.79-105.00-176.00  162
  3  \w   -106.00 -27.00   0.50    1.00    --  -97.00 105.00 -76.00  158
  4  \w   -167.00 -92.00   0.50    1.00    --  -97.00-105.00-176.00  150
  5  \w     35.00 107.00   0.50    1.00    --  104.77-105.00-176.00  144
  6  \w     86.00 175.00   0.50    1.00    --  104.77 105.00 -76.00  178
  7  \w   -120.00 -27.00   0.50    0.30    --  -47.79 -77.00 150.00  186
  8  \w    -91.00 -23.00   0.50    0.30    --  -47.79 125.00 -30.00  136
  9  \w    -25.00  24.00   0.50    0.30    --   47.79 -19.00 150.00   98
 10  \w    -25.00  24.00   0.50    0.30    --   47.79 -19.00 -90.00   98
 11  \w     40.00 120.00   0.50    0.30    --   47.79  37.00-180.00  160
 12  \w    -24.00  40.00   0.50    0.30    --   47.79 -37.00-180.00  128
 13  \w   -111.00 -28.00   0.50    1.00    --  -97.00 125.00 120.00  166
 14  \w   -169.00 -87.00   0.50    1.00    --  -97.00 -46.00-141.21  164
 15  \w   -169.00 -76.00   0.50    1.00    --  -97.00 -78.00 -57.82  186
 16  \w   -111.00 -28.00   0.50    1.00    --  -97.00 125.00-150.00  166
 17  \w   -169.00 -81.00   0.50    1.00    --  -97.00 -65.00 -90.03  176
 18  \w   -167.00 -91.00   0.50    1.00    --  -97.00 -99.00-150.00  152
 19  \w     92.00 175.00   0.50    1.00    --  104.77  57.00  30.00  166
 20  \w     33.00  64.00   0.50    1.00    --  104.77 -57.00  90.00   62
 21  \w     36.00 111.00   0.50    1.00    --  104.77-125.00 120.00  150
 22  \w     33.00  64.00   0.50    1.00    --  104.77 -57.00-180.00   62
 23  \w     33.00 105.00   0.50    1.00    --  104.77 -77.00  30.00  144
 24  \w     36.00 111.00   0.50    1.00    --  104.77-125.00  30.00  150
 25  \w     33.00 120.00   0.50    1.00    --  104.77-136.00  32.82  174
 26  \w     33.00  64.00   0.50    1.00    --  104.77 -57.00  30.00   62
 27  \w     36.00 111.00   0.50    1.00    --  104.77-125.00-150.00  150
 28  \w     35.00 106.00   0.50    1.00    --  104.77 -99.00  30.00  142
 29  \w     76.00 174.00   0.50    1.00    --  104.77 125.00-120.00  196
 30  \w     33.00 105.00   0.50    1.00    --  104.77 -77.00-180.00  144
 31  \w     33.00  64.00   0.50    1.00    --  104.77 -57.00  60.00   62
 32  \w   -120.00 -27.00   0.50    0.30    --  -47.79 -77.00-150.00  186
 33  \w   -120.00 -27.00   0.50    0.30    --  -47.79 -77.00 -90.00  186
 34  \w   -120.00 -27.00   0.50    0.30    --  -47.79 -77.00 -30.00  186
 35  \w   -120.00 -27.00   0.50    0.30    --  -47.79 -77.00  60.00  186
 36  \w   -120.00 -35.00   0.50    0.30    --  -47.79 -57.00 -30.00  170
 37  \w     27.00 120.00   0.50    0.30    --   47.79  77.00  90.00  186
 38  \w     35.00 120.00   0.50    0.30    --   47.79  57.00  60.00  170
 39  \w   -169.00-134.00   0.50    1.00    --  -97.00 -56.00  75.32   70
 40  \w   -169.00 -78.00   0.50    1.00    --  -97.00 -72.00 160.48  182
 41  \w   -169.00 -89.00   0.50    1.00    --  -97.00 -37.00   0.00  160
 42  \w   -169.00 -87.00   0.50    1.00    --  -97.00 -46.00  99.86  164
;
_diffrn_measurement_device 'four-circle diffractometer'
_diffrn_measurement_device_type 'ROD, Synergy Custom DW system, HyPix'
_diffrn_measurement_method '\w scans'
_diffrn_orient_matrix_type 'CrysAlisPro convention (1999,Acta A55,543-557)'
_diffrn_orient_matrix_UB_11 0.0893057000
_diffrn_orient_matrix_UB_12 -0.0189083000
_diffrn_orient_matrix_UB_13 -0.0611377000
_diffrn_orient_matrix_UB_21 -0.1341419000
_diffrn_orient_matrix_UB_22 -0.0837196000
_diffrn_orient_matrix_UB_23 -0.0832978000
_diffrn_orient_matrix_UB_31 -0.0202783000
_diffrn_orient_matrix_UB_32 0.1306216000
_diffrn_orient_matrix_UB_33 -0.0269786000
_diffrn_radiation_monochromator mirror
_diffrn_radiation_probe x-ray
_diffrn_radiation_type 'Cu K\a'
_diffrn_radiation_wavelength 1.54184
_diffrn_reflns_av_R_equivalents 0.1088
_diffrn_reflns_av_unetI/netI 0.0597
_diffrn_reflns_Laue_measured_fraction_full 0.998
_diffrn_reflns_Laue_measured_fraction_max 0.946
_diffrn_reflns_limit_h_max 12
_diffrn_reflns_limit_h_min -13
_diffrn_reflns_limit_k_max 12
_diffrn_reflns_limit_k_min -11
_diffrn_reflns_limit_l_max 19
_diffrn_reflns_limit_l_min -19
_diffrn_reflns_number 32271
_diffrn_reflns_point_group_measured_fraction_full 0.998
_diffrn_reflns_point_group_measured_fraction_max 0.946
_diffrn_reflns_theta_full 67.684
_diffrn_reflns_theta_max 77.666
_diffrn_reflns_theta_min 3.063
_diffrn_source 'Rotating-anode X-ray tube'
_diffrn_source_type 'Rigaku (Cu) X-ray Source'
_exptl_absorpt_coefficient_mu 4.191
_exptl_absorpt_correction_T_max 1.00000
_exptl_absorpt_correction_T_min 0.63882
_exptl_absorpt_correction_type multi-scan
_exptl_absorpt_process_details
;
CrysAlisPro 1.171.42.93a (Rigaku Oxford Diffraction, 2023)
Empirical absorption correction using spherical harmonics,
implemented in SCALE3 ABSPACK scaling algorithm.
;
_exptl_crystal_colour black
_exptl_crystal_colour_primary black
_exptl_crystal_density_diffrn 1.565
_exptl_crystal_description needle
_exptl_crystal_F_000 742
_refine_diff_density_max 1.289
_refine_diff_density_min -0.720
_refine_diff_density_rms 0.109
_refine_ls_extinction_method none
_refine_ls_goodness_of_fit_ref 1.108
_refine_ls_hydrogen_treatment constr
_refine_ls_matrix_type full
_refine_ls_number_parameters 521
_refine_ls_number_reflns 6178
_refine_ls_number_restraints 838
_refine_ls_restrained_S_all 1.037
_refine_ls_R_factor_all 0.0776
_refine_ls_R_factor_gt 0.0661
_refine_ls_shift/su_max 0.000
_refine_ls_shift/su_mean 0.000
_refine_ls_structure_factor_coef Fsqd
_refine_ls_weighting_details 'w=1/[\s^2^(Fo^2^)+(0.1258P)^2^+0.6685P] where P=(Fo^2^+2Fc^2^)/3'
_refine_ls_weighting_scheme calc
_refine_ls_wR_factor_gt 0.1854
_refine_ls_wR_factor_ref 0.1989
_reflns_Friedel_coverage 0.000
_reflns_number_gt 5010
_reflns_number_total 6178
_reflns_threshold_expression 'I > 2\s(I)'
_cod_data_source_file d5ce00680e2.cif
_cod_data_source_block dntt-clo4-100k
_cod_depositor_comments 'Adding full bibliography for 1575411--1575428.cif.'
_cod_original_cell_volume 1533.07(13)
_cod_database_code 1575413
_shelx_shelxl_version_number 2018/3
_chemical_oxdiff_formula 'C H O Cl S'
_chemical_oxdiff_usercomment ' '
_shelx_space_group_comment
;
The symmetry employed for this shelxl refinement is uniquely defined
by the following loop, which should always be used as a source of
symmetry information in preference to the above space-group names.
They are only intended as comments.
;
_olex2_refinement_description
;
1. Fixed Uiso
 At 1.2 times of:
  All C(H) groups
2. Restrained distances
 S13-C1 \\sim S13A-C1A
 with sigma of 0.02
 S13-C12 \\sim S13A-C12A
 with sigma of 0.02
 S24-C2 \\sim S24A-C2A
 with sigma of 0.02
 S24-C23 \\sim S24A-C23A
 with sigma of 0.02
 C10-C5 \\sim C10A-C5A
 with sigma of 0.02
 C10-C11 \\sim C10A-C11A
 with sigma of 0.02
 C10-C9 \\sim C10A-C9A
 with sigma of 0.02
 C17-C16 \\sim C17A-C16A
 with sigma of 0.02
 C17-C18 \\sim C17A-C18A
 with sigma of 0.02
 C16-C15 \\sim C16A-C15A
 with sigma of 0.02
 C16-C21 \\sim C16A-C21A
 with sigma of 0.02
 C14-C15 \\sim C14A-C15A
 with sigma of 0.02
 C14-C1 \\sim C14A-C1A
 with sigma of 0.02
 C14-C23 \\sim C14A-C23A
 with sigma of 0.02
 C5-C4 \\sim C5A-C4A
 with sigma of 0.02
 C5-C6 \\sim C5A-C6A
 with sigma of 0.02
 C3-C4 \\sim C3A-C4A
 with sigma of 0.02
 C3-C2 \\sim C3A-C2A
 with sigma of 0.02
 C3-C12 \\sim C3A-C12A
 with sigma of 0.02
 C11-C12 \\sim C11A-C12A
 with sigma of 0.02
 C1-C2 \\sim C1A-C2A
 with sigma of 0.02
 C9-C8 \\sim C9A-C8A
 with sigma of 0.02
 C21-C20 \\sim C21A-C20A
 with sigma of 0.02
 C21-C22 \\sim C21A-C22A
 with sigma of 0.02
 C18-C19 \\sim C18A-C19A
 with sigma of 0.02
 C20-C19 \\sim C20A-C19A
 with sigma of 0.02
 C6-C7 \\sim C6A-C7A
 with sigma of 0.02
 C22-C23 \\sim C22A-C23A
 with sigma of 0.02
 C7-C8 \\sim C7A-C8A
 with sigma of 0.02
 S13-C14 \\sim S13A-C14A
 with sigma of 0.04
 S13-C3 \\sim S13A-C3A
 with sigma of 0.04
 S13-C11 \\sim S13A-C11A
 with sigma of 0.04
 S13-C2 \\sim S13A-C2A
 with sigma of 0.04
 S24-C14 \\sim S24A-C14A
 with sigma of 0.04
 S24-C3 \\sim S24A-C3A
 with sigma of 0.04
 S24-C1 \\sim S24A-C1A
 with sigma of 0.04
 S24-C22 \\sim S24A-C22A
 with sigma of 0.04
 C10-C4 \\sim C10A-C4A
 with sigma of 0.04
 C10-C6 \\sim C10A-C6A
 with sigma of 0.04
 C10-C12 \\sim C10A-C12A
 with sigma of 0.04
 C10-C8 \\sim C10A-C8A
 with sigma of 0.04
 C17-C15 \\sim C17A-C15A
 with sigma of 0.04
 C17-C21 \\sim C17A-C21A
 with sigma of 0.04
 C17-C19 \\sim C17A-C19A
 with sigma of 0.04
 C16-C14 \\sim C16A-C14A
 with sigma of 0.04
 C16-C18 \\sim C16A-C18A
 with sigma of 0.04
 C16-C20 \\sim C16A-C20A
 with sigma of 0.04
 C16-C22 \\sim C16A-C22A
 with sigma of 0.04
 C14-C2 \\sim C14A-C2A
 with sigma of 0.04
 C14-C22 \\sim C14A-C22A
 with sigma of 0.04
 C5-C3 \\sim C5A-C3A
 with sigma of 0.04
 C5-C11 \\sim C5A-C11A
 with sigma of 0.04
 C5-C9 \\sim C5A-C9A
 with sigma of 0.04
 C5-C7 \\sim C5A-C7A
 with sigma of 0.04
 C3-C11 \\sim C3A-C11A
 with sigma of 0.04
 C3-C1 \\sim C3A-C1A
 with sigma of 0.04
 C11-C9 \\sim C11A-C9A
 with sigma of 0.04
 C15-C1 \\sim C15A-C1A
 with sigma of 0.04
 C15-C21 \\sim C15A-C21A
 with sigma of 0.04
 C15-C23 \\sim C15A-C23A
 with sigma of 0.04
 C1-C12 \\sim C1A-C12A
 with sigma of 0.04
 C1-C23 \\sim C1A-C23A
 with sigma of 0.04
 C9-C7 \\sim C9A-C7A
 with sigma of 0.04
 C4-C2 \\sim C4A-C2A
 with sigma of 0.04
 C4-C6 \\sim C4A-C6A
 with sigma of 0.04
 C4-C12 \\sim C4A-C12A
 with sigma of 0.04
 C21-C23 \\sim C21A-C23A
 with sigma of 0.04
 C21-C19 \\sim C21A-C19A
 with sigma of 0.04
 C2-C12 \\sim C2A-C12A
 with sigma of 0.04
 C2-C23 \\sim C2A-C23A
 with sigma of 0.04
 C18-C20 \\sim C18A-C20A
 with sigma of 0.04
 C20-C22 \\sim C20A-C22A
 with sigma of 0.04
 C6-C8 \\sim C6A-C8A
 with sigma of 0.04
3. Restrained planarity
 S24, S13, C1, C12, C14, C2, C3, C11, C15, C23, C4, C10, C16, C22, C5, C9, C17,
  C21, C6, C8, C18, C20, C7, C19
 with sigma of 0.1
4. Uiso/Uaniso restraints and constraints
C20 \\sim S13 \\sim C1 \\sim C12 \\sim C14 \\sim C2 \\sim C3 \\sim C11 \\sim
C15 \\sim C23 \\sim S24 \\sim C4 \\sim C10 \\sim C16 \\sim C22 \\sim C5 \\sim
C9 \\sim C17 \\sim C21 \\sim C6 \\sim C8 \\sim C18 \\sim C7 \\sim C19: within
1.7A with sigma of 0.04 and sigma for terminal atoms of 0.08 within 1.7A
S13 \\sim C1 \\sim C12 \\sim C2 \\sim C14 \\sim C3 \\sim C11 \\sim S24 \\sim
C15 \\sim C23 \\sim C4 \\sim C10 \\sim C16 \\sim C22 \\sim C5 \\sim C9 \\sim
C17 \\sim C21 \\sim C6 \\sim C8 \\sim C18 \\sim C20 \\sim C7 \\sim C19: within
2A with sigma of 0.04 and sigma for terminal atoms of 0.08 within 2A
C7A \\sim C23A \\sim C14A \\sim S24A \\sim C22A \\sim C1A \\sim C15A \\sim C2A
\\sim C21A \\sim S13A \\sim C16A \\sim C3A \\sim C20A \\sim C12A \\sim C17A
\\sim C4A \\sim C19A \\sim C11A \\sim C18A \\sim C5A \\sim C10A \\sim C6A \\sim
C9A \\sim C8A: within 1.7A with sigma of 0.04 and sigma for terminal atoms of
0.08 within 1.7A
Uanis(O1) = Uanis(O4) = Uanis(O3)
Uanis(C1A) = Uanis(C23A) = Uanis(C14A) = Uanis(S24A) = Uanis(C22A) =
Uanis(C15A) = Uanis(C2A) = Uanis(C21A) = Uanis(S13A) = Uanis(C16A) = Uanis(C3A)
= Uanis(C20A) = Uanis(C12A) = Uanis(C17A) = Uanis(C4A) = Uanis(C19A) =
Uanis(C11A) = Uanis(C18A) = Uanis(C5A) = Uanis(C10A) = Uanis(C6A) = Uanis(C9A)
= Uanis(C7A) = Uanis(C8A)
Uanis(C10A) = Uanis(C23A) = Uanis(C14A) = Uanis(S24A) = Uanis(C22A) =
Uanis(C1A) = Uanis(C15A) = Uanis(C2A) = Uanis(C21A) = Uanis(S13A) = Uanis(C16A)
= Uanis(C3A) = Uanis(C20A) = Uanis(C12A) = Uanis(C17A) = Uanis(C4A) =
Uanis(C19A) = Uanis(C11A) = Uanis(C18A) = Uanis(C5A) = Uanis(C6A) = Uanis(C9A)
= Uanis(C7A) = Uanis(C8A) = Uanis(C6)
5. Rigid body (RIGU) restrains
 C3, S13, C1, C12, C14, C2, C11, C15, C23, S24, C4, C10, C16, C22, C5, C9, C17,
  C21, C6, C8, C18, C20, C7, C19
 with sigma for 1-2 distances of 0.004 and sigma for 1-3 distances of 0.004
 C14, S13, C1, C12, C2, C3, C11, S24, C15, C23, C4, C10, C16, C22, C5, C9, C17,
  C21, C6, C8, C18, C20, C7, C19
 with sigma for 1-2 distances of 0.004 and sigma for 1-3 distances of 0.004
 C10A, C23A, C14A, S24A, C22A, C1A, C15A, C2A, C21A, S13A, C16A, C3A, C20A,
 C12A, C17A, C4A, C19A, C11A, C18A, C5A, C6A, C9A, C7A, C8A
 with sigma for 1-2 distances of 0.004 and sigma for 1-3 distances of 0.004
6. Others
 Sof(C23A)=Sof(S13A)=Sof(C1A)=Sof(C12A)=Sof(C14A)=Sof(C2A)=Sof(C3A)=Sof(C11A)=
 Sof(H11A)=Sof(C15A)=Sof(H15A)=Sof(S24A)=Sof(C4A)=Sof(H4A)=Sof(C10A)=Sof(C16A)=
 Sof(C22A)=Sof(H22A)=Sof(C5A)=Sof(C9A)=Sof(H9A)=Sof(C17A)=Sof(H17A)=Sof(C21A)=
 Sof(C6A)=Sof(H6A)=Sof(C8A)=Sof(H8A)=Sof(C18A)=Sof(H18A)=Sof(C20A)=Sof(H20A)=
 Sof(C7A)=Sof(H7A)=Sof(C19A)=Sof(H19A)=1-FVAR(1)
 Sof(S13)=Sof(S24)=Sof(C10)=Sof(C17)=Sof(H17)=Sof(C16)=Sof(C14)=Sof(C5)=
 Sof(C3)=Sof(C11)=Sof(H11)=Sof(C15)=Sof(H15)=Sof(C1)=Sof(C9)=Sof(H9)=Sof(C4)=
 Sof(H4)=Sof(C21)=Sof(C2)=Sof(C18)=Sof(H18)=Sof(C20)=Sof(H20)=Sof(C6)=Sof(H6)=
 Sof(C12)=Sof(C22)=Sof(H22)=Sof(C7)=Sof(H7)=Sof(C8)=Sof(H8)=Sof(C23)=Sof(C19)=
 Sof(H19)=FVAR(1)
 Fixed Sof: O27(0.85) O26(0.85) O29(0.85) O1(0.15) O4(0.15) O3(0.15)
7.a Aromatic/amide H refined with riding coordinates:
 C39(H39), C17(H17), C36(H36), C37(H37), C11(H11), C15(H15), C34(H34), C9(H9),
 C4(H4), C32(H32), C18(H18), C20(H20), C35(H35), C6(H6), C22(H22), C7(H7),
 C8(H8), C47(H47), C19(H19), C43(H43), C45(H45), C46(H46), C44(H44), C11A(H11A),
  C15A(H15A), C4A(H4A), C22A(H22A), C9A(H9A), C17A(H17A), C6A(H6A), C8A(H8A),
 C18A(H18A), C20A(H20A), C7A(H7A), C19A(H19A)
;
_olex2_submission_special_instructions 'No special instructions were received'
_oxdiff_exptl_absorpt_empirical_details
;
Empirical correction (ABSPACK) includes:
- Absorption correction using spherical harmonics
- Frame scaling
;
_oxdiff_exptl_absorpt_empirical_full_max 2.909
_oxdiff_exptl_absorpt_empirical_full_min 0.340

loop_
_space_group_symop_operation_xyz
'x, y, z'
'-x, -y, -z'

loop_
_atom_site_label
_atom_site_type_symbol
_atom_site_fract_x
_atom_site_fract_y
_atom_site_fract_z
_atom_site_U_iso_or_equiv
_atom_site_adp_type
_atom_site_occupancy
_atom_site_site_symmetry_order
_atom_site_calc_flag
_atom_site_refinement_flags_posn
_atom_site_refinement_flags_adp
_atom_site_refinement_flags_occupancy
_atom_site_disorder_assembly
_atom_site_disorder_group
S13 S 0.65925(8) 0.10654(8) 0.41880(6) 0.0243(2) Uani 0.9476(15) 1 d D U P A 1
Cl25 Cl 0.57329(8) -0.62348(8) 0.26907(5) 0.0346(2) Uani 1 1 d . . . . .
S30 S 0.95773(7) -0.18127(7) 0.53742(5) 0.0265(2) Uani 1 1 d . . . . .
S24 S 0.58806(8) -0.23942(8) 0.51110(5) 0.0273(2) Uani 0.9476(15) 1 d D U P A 1
Cl48 Cl 0.93390(11) 0.64943(10) 0.84242(6) 0.0510(3) Uani 1 1 d . . . . .
O27 O 0.6659(3) -0.7069(3) 0.2935(3) 0.0485(8) Uani 0.85 1 d . . P B 1
C40 C 0.9072(3) -0.0780(3) 0.3755(2) 0.0262(6) Uani 1 1 d . . . . .
C10 C 0.4411(10) -0.1466(4) 0.1573(2) 0.0272(7) Uani 0.9476(15) 1 d D U P A 1
C31 C 0.9434(3) 0.0517(3) 0.3594(2) 0.0267(6) Uani 1 1 d . . . . .
C39 C 0.8277(3) -0.1906(3) 0.3012(2) 0.0274(6) Uani 1 1 d . . . . .
H39 H 0.801698 -0.276650 0.311664 0.033 Uiso 1 1 calc R U . . .
C17 C 0.9221(12) 0.2542(5) 0.8248(3) 0.0277(8) Uani 0.9476(15) 1 d D U P A 1
H17 H 0.945098 0.338867 0.811786 0.033 Uiso 0.9476(15) 1 calc R U P A 1
C16 C 0.8428(4) 0.1361(4) 0.7510(2) 0.0257(7) Uani 0.9476(15) 1 d D U P A 1
C14 C 0.7187(4) 0.0232(4) 0.5880(2) 0.0255(7) Uani 0.9476(15) 1 d D U P A 1
C38 C 0.7852(3) -0.1777(3) 0.2101(2) 0.0270(6) Uani 1 1 d . . . . .
C5 C 0.4103(4) -0.2728(4) 0.1790(2) 0.0278(7) Uani 0.9476(15) 1 d D U P A 1
C33 C 0.8238(3) -0.0467(3) 0.1956(2) 0.0279(6) Uani 1 1 d . . . . .
C36 C 0.6639(3) -0.2757(4) 0.0443(2) 0.0313(7) Uani 1 1 d . . . . .
H36 H 0.610081 -0.352199 -0.007297 0.038 Uiso 1 1 calc R U . . .
C3 C 0.5313(3) -0.1573(3) 0.3425(2) 0.0250(6) Uani 0.9476(15) 1 d D U P A 1
C37 C 0.7032(3) -0.2906(3) 0.1319(2) 0.0287(7) Uani 1 1 d . . . . .
H37 H 0.675441 -0.377544 0.140808 0.034 Uiso 1 1 calc R U . . .
C11 C 0.5181(4) -0.0248(4) 0.2300(2) 0.0267(7) Uani 0.9476(15) 1 d D U P A 1
H11 H 0.538698 0.059515 0.216254 0.032 Uiso 0.9476(15) 1 calc R U P A 1
C15 C 0.7959(3) 0.1412(3) 0.6578(2) 0.0250(6) Uani 0.9476(15) 1 d D U P A 1
H15 H 0.817323 0.224857 0.643286 0.030 Uiso 0.9476(15) 1 calc R U P A 1
C34 C 0.7807(3) -0.0350(4) 0.1033(2) 0.0299(7) Uani 1 1 d . . . . .
H34 H 0.805983 0.050989 0.092509 0.036 Uiso 1 1 calc R U . . .
C1 C 0.6592(2) 0.0010(3) 0.4894(2) 0.0241(6) Uani 0.9476(15) 1 d D U P A 1
C9 C 0.3959(8) -0.1462(4) 0.0634(2) 0.0300(8) Uani 0.9476(15) 1 d D U P A 1
H9 H 0.416627 -0.063175 0.047994 0.036 Uiso 0.9476(15) 1 calc R U P A 1
C4 C 0.4570(3) -0.2757(3) 0.2729(2) 0.0270(6) Uani 0.9476(15) 1 d D U P A 1
H4 H 0.437202 -0.359236 0.287820 0.032 Uiso 0.9476(15) 1 calc R U P A 1
C21 C 0.8085(3) 0.0093(4) 0.7717(2) 0.0268(7) Uani 0.9476(15) 1 d D U P A 1
C2 C 0.5897(3) -0.1347(3) 0.4410(2) 0.0240(6) Uani 0.9476(15) 1 d D U P A 1
C32 C 0.9038(3) 0.0680(3) 0.2720(2) 0.0278(6) Uani 1 1 d . . . . .
H32 H 0.929526 0.154925 0.262725 0.033 Uiso 1 1 calc R U . . .
C41 C 0.9635(3) -0.0648(3) 0.4735(2) 0.0258(6) Uani 1 1 d . . . . .
C18 C 0.9662(9) 0.2478(4) 0.9148(3) 0.0311(9) Uani 0.9476(15) 1 d D U P A 1
H18 H 1.020354 0.327475 0.963741 0.037 Uiso 0.9476(15) 1 calc R U P A 1
C20 C 0.8552(4) 0.0065(4) 0.8658(2) 0.0290(7) Uani 0.9476(15) 1 d D U P A 1
H20 H 0.833294 -0.076886 0.880590 0.035 Uiso 0.9476(15) 1 calc R U P A 1
C35 C 0.7036(3) -0.1458(4) 0.0302(2) 0.0331(7) Uani 1 1 d . . . . .
H35 H 0.675957 -0.136194 -0.031012 0.040 Uiso 1 1 calc R U . . .
C6 C 0.3352(4) -0.3928(4) 0.1057(3) 0.0310(7) Uani 0.9476(15) 1 d D U P A 1
H6 H 0.314815 -0.477358 0.119319 0.037 Uiso 0.9476(15) 1 calc R U P A 1
O26 O 0.4428(3) -0.6965(4) 0.1976(2) 0.0685(12) Uani 0.85 1 d . . P B .
C12 C 0.5616(3) -0.0312(3) 0.3197(2) 0.0251(6) Uani 0.9476(15) 1 d D U P A 1
O28 O 0.6402(3) -0.5152(4) 0.2450(4) 0.0907(15) Uani 1 1 d . . . C 1
C22 C 0.7289(3) -0.1110(3) 0.6993(2) 0.0267(6) Uani 0.9476(15) 1 d D U P A 1
H22 H 0.705438 -0.195420 0.712535 0.032 Uiso 0.9476(15) 1 calc R U P A 1
C7 C 0.2917(4) -0.3876(4) 0.0154(3) 0.0336(8) Uani 0.9476(15) 1 d D U P A 1
H7 H 0.240422 -0.468391 -0.033281 0.040 Uiso 0.9476(15) 1 calc R U P A 1
C8 C 0.3229(4) -0.2632(4) -0.0055(3) 0.0334(9) Uani 0.9476(15) 1 d D U P A 1
H8 H 0.292762 -0.260640 -0.068295 0.040 Uiso 0.9476(15) 1 calc R U P A 1
C23 C 0.6870(3) -0.1023(3) 0.6099(2) 0.0259(6) Uani 0.9476(15) 1 d D U P A 1
C47 C 1.0212(4) 0.5352(4) 0.7090(3) 0.0368(7) Uani 1 1 d . . . . .
H47 H 1.110395 0.555388 0.757106 0.044 Uiso 1 1 calc R U . . .
C42 C 0.9095(4) 0.5696(3) 0.7286(2) 0.0329(7) Uani 1 1 d . . . . .
C19 C 0.9308(4) 0.1221(4) 0.9349(2) 0.0307(8) Uani 0.9476(15) 1 d D U P A 1
H19 H 0.960392 0.118617 0.997463 0.037 Uiso 0.9476(15) 1 calc R U P A 1
C43 C 0.7778(4) 0.5423(4) 0.6594(3) 0.0391(8) Uani 1 1 d . . . . .
H43 H 0.701181 0.566052 0.673357 0.047 Uiso 1 1 calc R U . . .
C45 C 0.8737(4) 0.4434(4) 0.5500(3) 0.0412(8) Uani 1 1 d . . . . .
H45 H 0.861429 0.398944 0.488276 0.049 Uiso 1 1 calc R U . . .
C46 C 1.0025(4) 0.4715(4) 0.6195(3) 0.0407(8) Uani 1 1 d . . . . .
H46 H 1.078809 0.446800 0.605631 0.049 Uiso 1 1 calc R U . . .
C44 C 0.7621(4) 0.4790(4) 0.5689(3) 0.0416(8) Uani 1 1 d . . . . .
H44 H 0.674075 0.460280 0.520075 0.050 Uiso 1 1 calc R U . . .
O29 O 0.5385(4) -0.5740(6) 0.3493(3) 0.0781(14) Uani 0.85 1 d . . P B 1
O1 O 0.561(3) -0.679(3) 0.3338(18) 0.072(4) Uani 0.15 1 d . . P B 2
O4 O 0.631(3) -0.715(3) 0.2167(18) 0.072(4) Uani 0.15 1 d . . P B 2
O3 O 0.626(3) -0.490(3) 0.3372(18) 0.072(4) Uani 0.15 1 d . . P B 2
C23A C 0.752(5) 0.118(3) 0.5804(15) 0.0310(7) Uani 0.0524(15) 1 d D U P A 2
S13A S 0.5431(15) -0.2671(14) 0.4322(10) 0.0310(7) Uani 0.0524(15) 1 d D . P A 2
C1A C 0.613(5) -0.095(2) 0.4822(16) 0.0310(7) Uani 0.0524(15) 1 d D U P A 2
C12A C 0.498(6) -0.241(3) 0.3205(15) 0.0310(7) Uani 0.0524(15) 1 d D U P A 2
C14A C 0.708(7) -0.022(3) 0.5764(17) 0.0310(7) Uani 0.0524(15) 1 d D U P A 2
C2A C 0.626(5) -0.025(2) 0.4172(16) 0.0310(7) Uani 0.0524(15) 1 d D U P A 2
C3A C 0.540(6) -0.101(3) 0.3238(16) 0.0310(7) Uani 0.0524(15) 1 d D U P A 2
C11A C 0.424(6) -0.340(3) 0.2395(18) 0.0310(7) Uani 0.0524(15) 1 d D U P A 2
H11A H 0.395925 -0.432536 0.239231 0.037 Uiso 0.0524(15) 1 calc R U P A 2
C15A C 0.718(6) -0.062(4) 0.656(2) 0.0310(7) Uani 0.0524(15) 1 d D U P A 2
H15A H 0.674975 -0.152907 0.652731 0.037 Uiso 0.0524(15) 1 calc R U P A 2
S24A S 0.6940(16) 0.1447(15) 0.4698(12) 0.0310(7) Uani 0.0524(15) 1 d D U P A 2
C4A C 0.510(8) -0.062(4) 0.243(2) 0.0310(7) Uani 0.0524(15) 1 d D U P A 2
H4A H 0.536945 0.030770 0.244617 0.037 Uiso 0.0524(15) 1 calc R U P A 2
C10A C 0.389(10) -0.302(4) 0.155(2) 0.0310(7) Uani 0.0524(15) 1 d D U P A 2
C16A C 0.794(6) 0.035(4) 0.744(2) 0.0310(7) Uani 0.0524(15) 1 d D U P A 2
C22A C 0.824(6) 0.214(3) 0.6636(18) 0.0310(7) Uani 0.0524(15) 1 d D U P A 2
H22A H 0.848778 0.307218 0.666579 0.037 Uiso 0.0524(15) 1 calc R U P A 2
C5A C 0.44(2) -0.163(5) 0.157(2) 0.0310(7) Uani 0.0524(15) 1 d D U P A 2
C9A C 0.317(7) -0.396(5) 0.067(2) 0.0310(7) Uani 0.0524(15) 1 d D U P A 2
H9A H 0.280008 -0.488740 0.063766 0.037 Uiso 0.0524(15) 1 calc R U P A 2
C17A C 0.830(7) -0.006(5) 0.825(3) 0.0310(7) Uani 0.0524(15) 1 d D U P A 2
H17A H 0.796292 -0.099205 0.821494 0.037 Uiso 0.0524(15) 1 calc R U P A 2
C21A C 0.862(9) 0.170(5) 0.746(2) 0.0310(7) Uani 0.0524(15) 1 d D U P A 2
C6A C 0.399(17) -0.125(5) 0.073(3) 0.0310(7) Uani 0.0524(15) 1 d D U P A 2
H6A H 0.403876 -0.032811 0.074744 0.037 Uiso 0.0524(15) 1 calc R U P A 2
C8A C 0.300(7) -0.358(6) -0.012(2) 0.0310(7) Uani 0.0524(15) 1 d D U P A 2
H8A H 0.251734 -0.424578 -0.070279 0.037 Uiso 0.0524(15) 1 calc R U P A 2
C18A C 0.912(9) 0.083(6) 0.910(3) 0.0310(7) Uani 0.0524(15) 1 d D U P A 2
H18A H 0.934554 0.053725 0.964339 0.037 Uiso 0.0524(15) 1 calc R U P A 2
C20A C 0.93(2) 0.264(7) 0.835(3) 0.0310(7) Uani 0.0524(15) 1 d D U P A 2
H20A H 0.964417 0.357929 0.839844 0.037 Uiso 0.0524(15) 1 calc R U P A 2
C7A C 0.353(8) -0.223(6) -0.009(3) 0.0310(7) Uani 0.0524(15) 1 d D U P A 2
H7A H 0.357152 -0.199142 -0.063900 0.037 Uiso 0.0524(15) 1 calc R U P A 2
C19A C 0.963(19) 0.221(7) 0.913(3) 0.0310(7) Uani 0.0524(15) 1 d D U P A 2
H19A H 1.017817 0.285137 0.971222 0.037 Uiso 0.0524(15) 1 calc R U P A 2

loop_
_atom_site_aniso_label
_atom_site_aniso_U_11
_atom_site_aniso_U_22
_atom_site_aniso_U_33
_atom_site_aniso_U_23
_atom_site_aniso_U_13
_atom_site_aniso_U_12
S13 0.0231(4) 0.0284(4) 0.0254(4) 0.0101(3) 0.0105(3) 0.0105(3)
Cl25 0.0297(4) 0.0406(5) 0.0358(4) 0.0152(3) 0.0115(3) 0.0109(3)
S30 0.0267(4) 0.0282(4) 0.0289(4) 0.0111(3) 0.0123(3) 0.0098(3)
S24 0.0267(4) 0.0297(4) 0.0281(4) 0.0115(3) 0.0104(3) 0.0093(3)
Cl48 0.0680(6) 0.0466(6) 0.0382(5) 0.0043(4) 0.0273(4) 0.0090(5)
O27 0.0468(17) 0.0373(17) 0.065(2) 0.0234(15) 0.0162(15) 0.0170(14)
C40 0.0224(14) 0.0349(17) 0.0280(15) 0.0126(13) 0.0128(11) 0.0126(12)
C10 0.0226(15) 0.0354(19) 0.0297(16) 0.0099(13) 0.0119(12) 0.017(2)
C31 0.0221(14) 0.0304(16) 0.0340(16) 0.0123(13) 0.0145(12) 0.0110(12)
C39 0.0228(14) 0.0330(17) 0.0324(16) 0.0111(13) 0.0141(12) 0.0121(12)
C17 0.024(3) 0.0339(18) 0.0298(17) 0.0112(15) 0.0116(18) 0.0129(16)
C16 0.0195(16) 0.036(2) 0.0282(15) 0.0122(13) 0.0124(12) 0.0129(14)
C14 0.0222(14) 0.0335(17) 0.0268(15) 0.0120(13) 0.0113(12) 0.0128(15)
C38 0.0249(14) 0.0365(17) 0.0286(15) 0.0113(13) 0.0156(12) 0.0162(13)
C5 0.0230(19) 0.0330(19) 0.0301(16) 0.0082(14) 0.0109(16) 0.0119(15)
C33 0.0219(14) 0.0350(17) 0.0317(16) 0.0105(13) 0.0129(12) 0.0122(12)
C36 0.0265(15) 0.0395(18) 0.0301(16) 0.0073(13) 0.0118(12) 0.0135(13)
C3 0.0223(14) 0.0317(17) 0.0262(15) 0.0106(13) 0.0113(12) 0.0122(13)
C37 0.0260(15) 0.0327(17) 0.0328(16) 0.0104(13) 0.0144(12) 0.0129(13)
C11 0.0256(15) 0.0332(18) 0.0269(15) 0.0095(13) 0.0126(13) 0.0143(14)
C15 0.0221(15) 0.0302(17) 0.0276(15) 0.0103(13) 0.0118(12) 0.0105(13)
C34 0.0288(15) 0.0389(18) 0.0311(16) 0.0167(14) 0.0148(12) 0.0160(13)
C1 0.0197(13) 0.0300(16) 0.0263(14) 0.0070(12) 0.0113(11) 0.0105(12)
C9 0.0287(16) 0.039(2) 0.0278(16) 0.0090(15) 0.0110(16) 0.020(2)
C4 0.0241(16) 0.0267(16) 0.0331(16) 0.0082(13) 0.0128(13) 0.0094(13)
C21 0.0212(14) 0.0370(18) 0.0293(16) 0.0132(13) 0.0117(12) 0.0152(13)
C2 0.0195(14) 0.0286(16) 0.0297(16) 0.0091(12) 0.0139(12) 0.0101(12)
C32 0.0268(15) 0.0319(17) 0.0306(16) 0.0108(13) 0.0149(12) 0.0118(12)
C41 0.0238(14) 0.0288(15) 0.0304(16) 0.0099(12) 0.0138(12) 0.0111(12)
C18 0.0264(16) 0.043(2) 0.0275(16) 0.0099(15) 0.0105(12) 0.016(3)
C20 0.0270(17) 0.041(2) 0.0277(16) 0.0148(16) 0.0133(14) 0.0178(15)
C35 0.0307(16) 0.050(2) 0.0281(16) 0.0175(15) 0.0140(12) 0.0202(15)
C6 0.0287(15) 0.0325(16) 0.0349(16) 0.0080(14) 0.0153(14) 0.0105(12)
O26 0.0394(18) 0.098(3) 0.0359(18) 0.0224(19) -0.0095(14) -0.0203(18)
C12 0.0198(14) 0.0301(17) 0.0300(16) 0.0105(13) 0.0111(12) 0.0110(13)
O28 0.0486(18) 0.079(3) 0.163(4) 0.083(3) 0.033(2) 0.0179(18)
C22 0.0220(14) 0.0340(17) 0.0310(16) 0.0141(13) 0.0130(12) 0.0125(13)
C7 0.0285(17) 0.0386(19) 0.0320(18) 0.0029(15) 0.0105(15) 0.0132(15)
C8 0.029(2) 0.044(3) 0.0286(16) 0.0077(15) 0.0098(13) 0.0157(16)
C23 0.0219(15) 0.0308(17) 0.0317(16) 0.0121(13) 0.0143(13) 0.0110(12)
C47 0.0321(17) 0.0368(19) 0.0427(19) 0.0157(15) 0.0117(14) 0.0103(14)
C42 0.0377(17) 0.0305(17) 0.0307(16) 0.0070(13) 0.0141(13) 0.0081(13)
C19 0.0309(18) 0.042(2) 0.0254(16) 0.0116(14) 0.0128(15) 0.0180(18)
C43 0.0305(16) 0.0353(19) 0.055(2) 0.0182(16) 0.0165(15) 0.0101(14)
C45 0.052(2) 0.0368(19) 0.0325(18) 0.0105(15) 0.0156(15) 0.0062(16)
C46 0.047(2) 0.038(2) 0.044(2) 0.0128(16) 0.0234(16) 0.0140(16)
C44 0.0360(18) 0.0363(19) 0.043(2) 0.0175(16) 0.0014(14) 0.0021(15)
O29 0.062(2) 0.127(4) 0.048(2) 0.009(2) 0.0209(18) 0.046(3)
O1 0.082(9) 0.073(9) 0.070(9) 0.023(7) 0.034(8) 0.027(8)
O4 0.082(9) 0.073(9) 0.070(9) 0.023(7) 0.034(8) 0.027(8)
O3 0.082(9) 0.073(9) 0.070(9) 0.023(7) 0.034(8) 0.027(8)
C23A 0.0287(15) 0.0325(16) 0.0349(16) 0.0080(14) 0.0153(14) 0.0105(12)
S13A 0.0287(15) 0.0325(16) 0.0349(16) 0.0080(14) 0.0153(14) 0.0105(12)
C1A 0.0287(15) 0.0325(16) 0.0349(16) 0.0080(14) 0.0153(14) 0.0105(12)
C12A 0.0287(15) 0.0325(16) 0.0349(16) 0.0080(14) 0.0153(14) 0.0105(12)
C14A 0.0287(15) 0.0325(16) 0.0349(16) 0.0080(14) 0.0153(14) 0.0105(12)
C2A 0.0287(15) 0.0325(16) 0.0349(16) 0.0080(14) 0.0153(14) 0.0105(12)
C3A 0.0287(15) 0.0325(16) 0.0349(16) 0.0080(14) 0.0153(14) 0.0105(12)
C11A 0.0287(15) 0.0325(16) 0.0349(16) 0.0080(14) 0.0153(14) 0.0105(12)
C15A 0.0287(15) 0.0325(16) 0.0349(16) 0.0080(14) 0.0153(14) 0.0105(12)
S24A 0.0287(15) 0.0325(16) 0.0349(16) 0.0080(14) 0.0153(14) 0.0105(12)
C4A 0.0287(15) 0.0325(16) 0.0349(16) 0.0080(14) 0.0153(14) 0.0105(12)
C10A 0.0287(15) 0.0325(16) 0.0349(16) 0.0080(14) 0.0153(14) 0.0105(12)
C16A 0.0287(15) 0.0325(16) 0.0349(16) 0.0080(14) 0.0153(14) 0.0105(12)
C22A 0.0287(15) 0.0325(16) 0.0349(16) 0.0080(14) 0.0153(14) 0.0105(12)
C5A 0.0287(15) 0.0325(16) 0.0349(16) 0.0080(14) 0.0153(14) 0.0105(12)
C9A 0.0287(15) 0.0325(16) 0.0349(16) 0.0080(14) 0.0153(14) 0.0105(12)
C17A 0.0287(15) 0.0325(16) 0.0349(16) 0.0080(14) 0.0153(14) 0.0105(12)
C21A 0.0287(15) 0.0325(16) 0.0349(16) 0.0080(14) 0.0153(14) 0.0105(12)
C6A 0.0287(15) 0.0325(16) 0.0349(16) 0.0080(14) 0.0153(14) 0.0105(12)
C8A 0.0287(15) 0.0325(16) 0.0349(16) 0.0080(14) 0.0153(14) 0.0105(12)
C18A 0.0287(15) 0.0325(16) 0.0349(16) 0.0080(14) 0.0153(14) 0.0105(12)
C20A 0.0287(15) 0.0325(16) 0.0349(16) 0.0080(14) 0.0153(14) 0.0105(12)
C7A 0.0287(15) 0.0325(16) 0.0349(16) 0.0080(14) 0.0153(14) 0.0105(12)
C19A 0.0287(15) 0.0325(16) 0.0349(16) 0.0080(14) 0.0153(14) 0.0105(12)

loop_
_atom_type_symbol
_atom_type_description
_atom_type_scat_dispersion_real
_atom_type_scat_dispersion_imag
_atom_type_scat_source
C C 0.0181 0.0091 'International Tables Vol C Tables 4.2.6.8 and 6.1.1.4'
H H 0.0000 0.0000 'International Tables Vol C Tables 4.2.6.8 and 6.1.1.4'
Cl Cl 0.3639 0.7018 'International Tables Vol C Tables 4.2.6.8 and 6.1.1.4'
O O 0.0492 0.0322 'International Tables Vol C Tables 4.2.6.8 and 6.1.1.4'
S S 0.3331 0.5567 'International Tables Vol C Tables 4.2.6.8 and 6.1.1.4'

loop_
_geom_angle_atom_site_label_1
_geom_angle_atom_site_label_2
_geom_angle_atom_site_label_3
_geom_angle
_geom_angle_site_symmetry_1
_geom_angle_site_symmetry_3
_geom_angle_publ_flag
C1 S13 C12 90.84(15) . . ?
O27 Cl25 O29 107.3(2) . . ?
O26 Cl25 O27 113.1(2) . . ?
O26 Cl25 O29 105.4(3) . . ?
O26 Cl25 O4 84.0(11) . . ?
O26 Cl25 O3 134.6(10) . . ?
O28 Cl25 O27 110.0(2) . . ?
O28 Cl25 O26 110.8(2) . . ?
O28 Cl25 O29 110.2(3) . . ?
O1 Cl25 O26 99.2(12) . . ?
O1 Cl25 O4 103.5(15) . . ?
O1 Cl25 O3 89.3(15) . . ?
O3 Cl25 O4 137.3(15) . . ?
C41 S30 C31 90.40(15) . 2_756 ?
C2 S24 C23 90.78(15) . . ?
C31 C40 C41 109.6(3) . . ?
C39 C40 C31 119.6(3) . . ?
C39 C40 C41 130.8(3) . . ?
C11 C10 C5 119.9(3) . . ?
C9 C10 C5 118.6(3) . . ?
C9 C10 C11 121.5(4) . . ?
C40 C31 S30 112.5(2) . 2_756 ?
C32 C31 S30 125.7(3) . 2_756 ?
C32 C31 C40 121.7(3) . . ?
C40 C39 H39 119.9 . . ?
C40 C39 C38 120.2(3) . . ?
C38 C39 H39 119.9 . . ?
C16 C17 H17 119.6 . . ?
C18 C17 H17 119.6 . . ?
C18 C17 C16 120.7(4) . . ?
C17 C16 C21 119.0(3) . . ?
C15 C16 C17 121.4(3) . . ?
C15 C16 C21 119.6(3) . . ?
C15 C14 C1 130.3(3) . . ?
C15 C14 C23 120.3(3) . . ?
C23 C14 C1 109.4(3) . . ?
C39 C38 C33 119.2(3) . . ?
C39 C38 C37 122.0(3) . . ?
C37 C38 C33 118.8(3) . . ?
C4 C5 C10 119.5(3) . . ?
C6 C5 C10 119.1(3) . . ?
C6 C5 C4 121.4(3) . . ?
C34 C33 C38 118.7(3) . . ?
C32 C33 C38 120.2(3) . . ?
C32 C33 C34 121.1(3) . . ?
C37 C36 H36 120.0 . . ?
C37 C36 C35 120.1(3) . . ?
C35 C36 H36 120.0 . . ?
C4 C3 C2 130.2(3) . . ?
C4 C3 C12 119.9(3) . . ?
C2 C3 C12 109.8(3) . . ?
C38 C37 H37 119.6 . . ?
C36 C37 C38 120.9(3) . . ?
C36 C37 H37 119.6 . . ?
C10 C11 H11 120.4 . . ?
C12 C11 C10 119.1(3) . . ?
C12 C11 H11 120.4 . . ?
C16 C15 H15 120.3 . . ?
C14 C15 C16 119.4(3) . . ?
C14 C15 H15 120.3 . . ?
C33 C34 H34 119.6 . . ?
C35 C34 C33 120.7(3) . . ?
C35 C34 H34 119.6 . . ?
C14 C1 S13 133.1(3) . . ?
C2 C1 S13 113.5(2) . . ?
C2 C1 C14 113.4(3) . . ?
C10 C9 H9 119.5 . . ?
C8 C9 C10 121.0(4) . . ?
C8 C9 H9 119.5 . . ?
C5 C4 H4 120.0 . . ?
C3 C4 C5 120.0(3) . . ?
C3 C4 H4 120.0 . . ?
C20 C21 C16 118.7(3) . . ?
C22 C21 C16 120.4(3) . . ?
C22 C21 C20 120.8(3) . . ?
C3 C2 S24 133.0(3) . . ?
C1 C2 S24 113.5(2) . . ?
C1 C2 C3 113.5(3) . . ?
C31 C32 C33 119.1(3) . . ?
C31 C32 H32 120.5 . . ?
C33 C32 H32 120.5 . . ?
C40 C41 S30 132.5(2) . . ?
C41 C41 S30 113.5(3) 2_756 . ?
C41 C41 C40 114.0(3) 2_756 . ?
C17 C18 H18 120.0 . . ?
C17 C18 C19 120.0(4) . . ?
C19 C18 H18 120.0 . . ?
C21 C20 H20 119.7 . . ?
C19 C20 C21 120.6(3) . . ?
C19 C20 H20 119.7 . . ?
C36 C35 H35 119.6 . . ?
C34 C35 C36 120.8(3) . . ?
C34 C35 H35 119.6 . . ?
C5 C6 H6 119.8 . . ?
C7 C6 C5 120.4(3) . . ?
C7 C6 H6 119.8 . . ?
C3 C12 S13 112.4(2) . . ?
C11 C12 S13 126.1(3) . . ?
C11 C12 C3 121.5(3) . . ?
C21 C22 H22 120.9 . . ?
C23 C22 C21 118.3(3) . . ?
C23 C22 H22 120.9 . . ?
C6 C7 H7 119.9 . . ?
C6 C7 C8 120.2(3) . . ?
C8 C7 H7 119.9 . . ?
C9 C8 C7 120.7(3) . . ?
C9 C8 H8 119.7 . . ?
C7 C8 H8 119.7 . . ?
C14 C23 S24 112.8(2) . . ?
C22 C23 S24 125.1(3) . . ?
C22 C23 C14 122.1(3) . . ?
C42 C47 H47 120.3 . . ?
C46 C47 H47 120.3 . . ?
C46 C47 C42 119.5(3) . . ?
C47 C42 Cl48 119.1(3) . . ?
C47 C42 C43 121.6(3) . . ?
C43 C42 Cl48 119.3(3) . . ?
C18 C19 H19 119.5 . . ?
C20 C19 C18 121.0(3) . . ?
C20 C19 H19 119.5 . . ?
C42 C43 H43 121.1 . . ?
C44 C43 C42 117.8(3) . . ?
C44 C43 H43 121.1 . . ?
C46 C45 H45 119.7 . . ?
C46 C45 C44 120.7(4) . . ?
C44 C45 H45 119.7 . . ?
C47 C46 C45 120.1(3) . . ?
C47 C46 H46 119.9 . . ?
C45 C46 H46 119.9 . . ?
C43 C44 H44 119.8 . . ?
C45 C44 C43 120.4(3) . . ?
C45 C44 H44 119.8 . . ?
C14A C23A S24A 111.8(14) . . ?
C22A C23A C14A 120.8(19) . . ?
C22A C23A S24A 127.4(19) . . ?
C1A S13A C12A 90.5(12) . . ?
C14A C1A S13A 129(2) . . ?
C2A C1A S13A 112.2(15) . . ?
C2A C1A C14A 113(2) . . ?
C3A C12A S13A 112.4(15) . . ?
C11A C12A S13A 125.0(19) . . ?
C11A C12A C3A 122.5(19) . . ?
C23A C14A C1A 108.1(18) . . ?
C15A C14A C23A 121(2) . . ?
C15A C14A C1A 127(3) . . ?
C1A C2A C3A 112.8(18) . . ?
C1A C2A S24A 110.4(15) . . ?
C3A C2A S24A 133(2) . . ?
C12A C3A C2A 109.0(17) . . ?
C4A C3A C12A 120.2(19) . . ?
C4A C3A C2A 130(2) . . ?
C12A C11A H11A 120.9 . . ?
C12A C11A C10A 118(2) . . ?
C10A C11A H11A 120.9 . . ?
C14A C15A H15A 120.7 . . ?
C14A C15A C16A 119(2) . . ?
C16A C15A H15A 120.7 . . ?
C2A S24A C23A 92.0(12) . . ?
C3A C4A H4A 120.6 . . ?
C3A C4A C5A 119(2) . . ?
C5A C4A H4A 120.6 . . ?
C11A C10A C5A 120(2) . . ?
C9A C10A C11A 123(2) . . ?
C9A C10A C5A 117(2) . . ?
C15A C16A C21A 119(2) . . ?
C17A C16A C15A 120(2) . . ?
C17A C16A C21A 119(2) . . ?
C23A C22A H22A 120.8 . . ?
C23A C22A C21A 118(2) . . ?
C21A C22A H22A 120.8 . . ?
C4A C5A C10A 120(2) . . ?
C4A C5A C6A 120(3) . . ?
C6A C5A C10A 119(3) . . ?
C10A C9A H9A 119.3 . . ?
C8A C9A C10A 121(2) . . ?
C8A C9A H9A 119.3 . . ?
C16A C17A H17A 119.1 . . ?
C18A C17A C16A 122(2) . . ?
C18A C17A H17A 119.1 . . ?
C22A C21A C16A 120(2) . . ?
C20A C21A C16A 116(3) . . ?
C20A C21A C22A 122(3) . . ?
C5A C6A H6A 120.5 . . ?
C7A C6A C5A 119(3) . . ?
C7A C6A H6A 120.5 . . ?
C9A C8A H8A 119.5 . . ?
C9A C8A C7A 121(3) . . ?
C7A C8A H8A 119.5 . . ?
C17A C18A H18A 121.0 . . ?
C17A C18A C19A 118(3) . . ?
C19A C18A H18A 121.0 . . ?
C21A C20A H20A 119.6 . . ?
C19A C20A C21A 121(3) . . ?
C19A C20A H20A 119.6 . . ?
C6A C7A C8A 119(3) . . ?
C6A C7A H7A 120.7 . . ?
C8A C7A H7A 120.7 . . ?
C18A C19A H19A 119.2 . . ?
C20A C19A C18A 122(3) . . ?
C20A C19A H19A 119.2 . . ?

loop_
_geom_bond_atom_site_label_1
_geom_bond_atom_site_label_2
_geom_bond_distance
_geom_bond_site_symmetry_2
_geom_bond_publ_flag
S13 C1 1.717(3) . ?
S13 C12 1.764(3) . ?
Cl25 O27 1.434(3) . ?
Cl25 O26 1.415(3) . ?
Cl25 O28 1.392(3) . ?
Cl25 O29 1.447(4) . ?
Cl25 O1 1.30(2) . ?
Cl25 O4 1.47(2) . ?
Cl25 O3 1.47(3) . ?
S30 C31 1.759(3) 2_756 ?
S30 C41 1.732(3) . ?
S24 C2 1.704(3) . ?
S24 C23 1.760(4) . ?
Cl48 C42 1.741(3) . ?
C40 C31 1.430(4) . ?
C40 C39 1.386(4) . ?
C40 C41 1.441(4) . ?
C10 C5 1.429(5) . ?
C10 C11 1.428(5) . ?
C10 C9 1.409(5) . ?
C31 C32 1.367(4) . ?
C39 H39 0.9500 . ?
C39 C38 1.410(4) . ?
C17 H17 0.9500 . ?
C17 C16 1.416(5) . ?
C17 C18 1.371(5) . ?
C16 C15 1.415(4) . ?
C16 C21 1.432(5) . ?
C14 C15 1.382(5) . ?
C14 C1 1.436(4) . ?
C14 C23 1.425(5) . ?
C38 C33 1.434(5) . ?
C38 C37 1.424(5) . ?
C5 C4 1.418(5) . ?
C5 C6 1.417(5) . ?
C33 C34 1.424(4) . ?
C33 C32 1.416(5) . ?
C36 H36 0.9500 . ?
C36 C37 1.365(4) . ?
C36 C35 1.423(5) . ?
C3 C4 1.380(5) . ?
C3 C2 1.435(4) . ?
C3 C12 1.435(5) . ?
C37 H37 0.9500 . ?
C11 H11 0.9500 . ?
C11 C12 1.366(4) . ?
C15 H15 0.9500 . ?
C34 H34 0.9500 . ?
C34 C35 1.362(5) . ?
C1 C2 1.397(5) . ?
C9 H9 0.9500 . ?
C9 C8 1.364(6) . ?
C4 H4 0.9500 . ?
C21 C20 1.421(4) . ?
C21 C22 1.420(5) . ?
C32 H32 0.9500 . ?
C41 C41 1.368(6) 2_756 ?
C18 H18 0.9500 . ?
C18 C19 1.418(5) . ?
C20 H20 0.9500 . ?
C20 C19 1.359(5) . ?
C35 H35 0.9500 . ?
C6 H6 0.9500 . ?
C6 C7 1.372(5) . ?
C22 H22 0.9500 . ?
C22 C23 1.369(4) . ?
C7 H7 0.9500 . ?
C7 C8 1.406(6) . ?
C8 H8 0.9500 . ?
C47 H47 0.9500 . ?
C47 C42 1.379(5) . ?
C47 C46 1.373(5) . ?
C42 C43 1.394(5) . ?
C19 H19 0.9500 . ?
C43 H43 0.9500 . ?
C43 C44 1.393(6) . ?
C45 H45 0.9500 . ?
C45 C46 1.374(5) . ?
C45 C44 1.378(6) . ?
C46 H46 0.9500 . ?
C44 H44 0.9500 . ?
C23A C14A 1.426(18) . ?
C23A S24A 1.761(18) . ?
C23A C22A 1.369(18) . ?
S13A C1A 1.721(17) . ?
S13A C12A 1.768(18) . ?
C1A C14A 1.455(19) . ?
C1A C2A 1.400(19) . ?
C12A C3A 1.432(19) . ?
C12A C11A 1.364(18) . ?
C14A C15A 1.385(19) . ?
C2A C3A 1.434(18) . ?
C2A S24A 1.700(17) . ?
C3A C4A 1.378(18) . ?
C11A H11A 0.9500 . ?
C11A C10A 1.428(19) . ?
C15A H15A 0.9500 . ?
C15A C16A 1.424(19) . ?
C4A H4A 0.9500 . ?
C4A C5A 1.418(19) . ?
C10A C5A 1.432(19) . ?
C10A C9A 1.408(19) . ?
C16A C17A 1.403(19) . ?
C16A C21A 1.435(19) . ?
C22A H22A 0.9500 . ?
C22A C21A 1.425(19) . ?
C5A C6A 1.42(2) . ?
C9A H9A 0.9500 . ?
C9A C8A 1.36(2) . ?
C17A H17A 0.9500 . ?
C17A C18A 1.37(2) . ?
C21A C20A 1.42(2) . ?
C6A H6A 0.9500 . ?
C6A C7A 1.37(2) . ?
C8A H8A 0.9500 . ?
C8A C7A 1.41(2) . ?
C18A H18A 0.9500 . ?
C18A C19A 1.42(2) . ?
C20A H20A 0.9500 . ?
C20A C19A 1.36(2) . ?
C7A H7A 0.9500 . ?
C19A H19A 0.9500 . ?

loop_
_geom_torsion_atom_site_label_1
_geom_torsion_atom_site_label_2
_geom_torsion_atom_site_label_3
_geom_torsion_atom_site_label_4
_geom_torsion
_geom_torsion_site_symmetry_1
_geom_torsion_site_symmetry_2
_geom_torsion_site_symmetry_3
_geom_torsion_site_symmetry_4
_geom_torsion_publ_flag
S13 C1 C2 S24 -179.43(11) . . . . ?
S13 C1 C2 C3 -0.8(3) . . . . ?
S30 C31 C32 C33 -179.9(2) 2_756 . . . ?
Cl48 C42 C43 C44 179.6(3) . . . . ?
C40 C31 C32 C33 0.5(4) . . . . ?
C40 C39 C38 C33 -0.8(4) . . . . ?
C40 C39 C38 C37 -179.8(3) . . . . ?
C10 C5 C4 C3 0.2(7) . . . . ?
C10 C5 C6 C7 -0.5(7) . . . . ?
C10 C11 C12 S13 179.1(5) . . . . ?
C10 C11 C12 C3 -0.3(7) . . . . ?
C10 C9 C8 C7 -0.5(9) . . . . ?
C31 S30 C41 C40 179.9(3) 2_756 . . . ?
C31 S30 C41 C41 0.4(3) 2_756 . . 2_756 ?
C31 C40 C39 C38 1.3(4) . . . . ?
C31 C40 C41 S30 -179.7(2) . . . . ?
C31 C40 C41 C41 -0.2(4) . . . 2_756 ?
C39 C40 C31 S30 179.2(2) . . . 2_756 ?
C39 C40 C31 C32 -1.2(4) . . . . ?
C39 C40 C41 S30 1.1(5) . . . . ?
C39 C40 C41 C41 -179.4(3) . . . 2_756 ?
C39 C38 C33 C34 179.8(2) . . . . ?
C39 C38 C33 C32 0.2(4) . . . . ?
C39 C38 C37 C36 -179.7(3) . . . . ?
C17 C16 C15 C14 -180.0(7) . . . . ?
C17 C16 C21 C20 0.1(7) . . . . ?
C17 C16 C21 C22 179.9(6) . . . . ?
C17 C18 C19 C20 1.0(12) . . . . ?
C16 C17 C18 C19 -0.8(16) . . . . ?
C16 C21 C20 C19 0.1(5) . . . . ?
C16 C21 C22 C23 0.3(4) . . . . ?
C14 C1 C2 S24 1.9(3) . . . . ?
C14 C1 C2 C3 -179.4(2) . . . . ?
C38 C33 C34 C35 0.4(4) . . . . ?
C38 C33 C32 C31 0.0(4) . . . . ?
C5 C10 C11 C12 0.2(11) . . . . ?
C5 C10 C9 C8 0.7(11) . . . . ?
C5 C6 C7 C8 0.8(5) . . . . ?
C33 C38 C37 C36 1.3(4) . . . . ?
C33 C34 C35 C36 0.2(5) . . . . ?
C37 C38 C33 C34 -1.2(4) . . . . ?
C37 C38 C33 C32 179.2(3) . . . . ?
C37 C36 C35 C34 -0.1(5) . . . . ?
C11 C10 C5 C4 -0.2(11) . . . . ?
C11 C10 C5 C6 -179.3(6) . . . . ?
C11 C10 C9 C8 179.8(7) . . . . ?
C15 C16 C21 C20 -179.3(3) . . . . ?
C15 C16 C21 C22 0.5(5) . . . . ?
C15 C14 C1 S13 0.5(5) . . . . ?
C15 C14 C1 C2 178.8(3) . . . . ?
C15 C14 C23 S24 -180.0(2) . . . . ?
C15 C14 C23 C22 1.0(5) . . . . ?
C34 C33 C32 C31 -179.6(3) . . . . ?
C1 S13 C12 C3 -0.5(2) . . . . ?
C1 S13 C12 C11 -180.0(3) . . . . ?
C1 C14 C15 C16 179.8(3) . . . . ?
C1 C14 C23 S24 0.1(3) . . . . ?
C1 C14 C23 C22 -178.9(3) . . . . ?
C9 C10 C5 C4 178.9(6) . . . . ?
C9 C10 C5 C6 -0.2(10) . . . . ?
C9 C10 C11 C12 -178.8(6) . . . . ?
C4 C5 C6 C7 -179.6(3) . . . . ?
C4 C3 C2 S24 -2.0(5) . . . . ?
C4 C3 C2 C1 179.7(3) . . . . ?
C4 C3 C12 S13 -179.2(2) . . . . ?
C4 C3 C12 C11 0.3(5) . . . . ?
C21 C16 C15 C14 -0.6(5) . . . . ?
C21 C20 C19 C18 -0.6(7) . . . . ?
C21 C22 C23 S24 -180.0(2) . . . . ?
C21 C22 C23 C14 -1.1(4) . . . . ?
C2 S24 C23 C14 0.8(2) . . . . ?
C2 S24 C23 C22 179.8(3) . . . . ?
C2 C3 C4 C5 -179.5(3) . . . . ?
C2 C3 C12 S13 0.2(3) . . . . ?
C2 C3 C12 C11 179.7(3) . . . . ?
C32 C33 C34 C35 -179.9(3) . . . . ?
C41 C40 C31 S30 -0.1(3) . . . 2_756 ?
C41 C40 C31 C32 179.6(3) . . . . ?
C41 C40 C39 C38 -179.6(3) . . . . ?
C18 C17 C16 C15 179.6(8) . . . . ?
C18 C17 C16 C21 0.3(13) . . . . ?
C20 C21 C22 C23 -179.9(3) . . . . ?
C35 C36 C37 C38 -0.7(4) . . . . ?
C6 C5 C4 C3 179.3(3) . . . . ?
C6 C7 C8 C9 -0.3(6) . . . . ?
C12 S13 C1 C14 179.1(2) . . . . ?
C12 S13 C1 C2 0.73(17) . . . . ?
C12 C3 C4 C5 -0.2(5) . . . . ?
C12 C3 C2 S24 178.7(2) . . . . ?
C12 C3 C2 C1 0.3(3) . . . . ?
C22 C21 C20 C19 -179.7(3) . . . . ?
C23 S24 C2 C3 -179.9(3) . . . . ?
C23 S24 C2 C1 -1.5(2) . . . . ?
C23 C14 C15 C16 -0.2(5) . . . . ?
C23 C14 C1 S13 -179.57(16) . . . . ?
C23 C14 C1 C2 -1.2(3) . . . . ?
C47 C42 C43 C44 -0.2(5) . . . . ?
C42 C47 C46 C45 0.5(5) . . . . ?
C42 C43 C44 C45 1.0(5) . . . . ?
C46 C47 C42 Cl48 179.6(3) . . . . ?
C46 C47 C42 C43 -0.6(5) . . . . ?
C46 C45 C44 C43 -1.0(5) . . . . ?
C44 C45 C46 C47 0.3(6) . . . . ?
C23A C14A C15A C16A -10(10) . . . . ?
C23A C22A C21A C16A -16(11) . . . . ?
C23A C22A C21A C20A -179(14) . . . . ?
S13A C1A C14A C23A 172(5) . . . . ?
S13A C1A C14A C15A -30(10) . . . . ?
S13A C1A C2A C3A 19(6) . . . . ?
S13A C1A C2A S24A 179(3) . . . . ?
S13A C12A C3A C2A 9(7) . . . . ?
S13A C12A C3A C4A -179(6) . . . . ?
S13A C12A C11A C10A 176(6) . . . . ?
C1A S13A C12A C3A 1(5) . . . . ?
C1A S13A C12A C11A -175(6) . . . . ?
C1A C14A C15A C16A -166(6) . . . . ?
C1A C2A C3A C12A -18(7) . . . . ?
C1A C2A C3A C4A 171(7) . . . . ?
C1A C2A S24A C23A 16(4) . . . . ?
C12A S13A C1A C14A -163(6) . . . . ?
C12A S13A C1A C2A -11(5) . . . . ?
C12A C3A C4A C5A 0(15) . . . . ?
C12A C11A C10A C5A 4(16) . . . . ?
C12A C11A C10A C9A 177(8) . . . . ?
C14A C23A S24A C2A -5(5) . . . . ?
C14A C23A C22A C21A 4(10) . . . . ?
C14A C1A C2A C3A 176(5) . . . . ?
C14A C1A C2A S24A -24(6) . . . . ?
C14A C15A C16A C17A -168(7) . . . . ?
C14A C15A C16A C21A -3(10) . . . . ?
C2A C1A C14A C23A 20(7) . . . . ?
C2A C1A C14A C15A 178(7) . . . . ?
C2A C3A C4A C5A 170(12) . . . . ?
C3A C12A C11A C10A 1(11) . . . . ?
C3A C2A S24A C23A 171(6) . . . . ?
C3A C4A C5A C10A 5(23) . . . . ?
C3A C4A C5A C6A 175(13) . . . . ?
C11A C12A C3A C2A -175(6) . . . . ?
C11A C12A C3A C4A -3(11) . . . . ?
C11A C10A C5A C4A -7(24) . . . . ?
C11A C10A C5A C6A -177(13) . . . . ?
C11A C10A C9A C8A -172(8) . . . . ?
C15A C16A C17A C18A 175(7) . . . . ?
C15A C16A C21A C22A 16(12) . . . . ?
C15A C16A C21A C20A 179(13) . . . . ?
S24A C23A C14A C1A -7(7) . . . . ?
S24A C23A C14A C15A -167(5) . . . . ?
S24A C23A C22A C21A -180(6) . . . . ?
S24A C2A C3A C12A -172(5) . . . . ?
S24A C2A C3A C4A 17(11) . . . . ?
C4A C5A C6A C7A 169(16) . . . . ?
C10A C5A C6A C7A -21(22) . . . . ?
C10A C9A C8A C7A 0(13) . . . . ?
C16A C17A C18A C19A -1(16) . . . . ?
C16A C21A C20A C19A 13(28) . . . . ?
C22A C23A C14A C1A 170(5) . . . . ?
C22A C23A C14A C15A 10(10) . . . . ?
C22A C23A S24A C2A 178(6) . . . . ?
C22A C21A C20A C19A 176(18) . . . . ?
C5A C10A C9A C8A 2(17) . . . . ?
C5A C6A C7A C8A 22(17) . . . . ?
C9A C10A C5A C4A 179(14) . . . . ?
C9A C10A C5A C6A 9(22) . . . . ?
C9A C8A C7A C6A -12(13) . . . . ?
C17A C16A C21A C22A -179(7) . . . . ?
C17A C16A C21A C20A -16(15) . . . . ?
C17A C18A C19A C20A -2(26) . . . . ?
C21A C16A C17A C18A 10(12) . . . . ?
C21A C20A C19A C18A -5(34) . . . . ?
